data_2014696
loop_
_publ_author_name
'Comerlato, Nadia M.'
'Ferreira, Glaucio B.'
'Harrison, William T. A.'
'Howie, R. Alan'
'Wardell, James L.'

_publ_section_title
;
 Bis(tetra-<i>n</i>-butylammonium) and bis(tetraphenylphosphonium)
 salts of tris(2-oxo-1,3-dithiole-4,5-dithiolato)stannate(IV), both at
 120K
;
_journal_issue 3
_journal_name_full 'Acta Crystallographica Section C'
_journal_page_first m139
_journal_page_last m143
_journal_paper_doi 10.1107/S0108270105001782
_journal_volume 61
_journal_year 2005
_chemical_formula_iupac '(C24 H20 P)2 [Sn (C3 O1 S4)3]'
_chemical_formula_moiety '2C24 H20 P+ , C9 O3 S12 Sn 2-'
_chemical_formula_sum 'C57 H40 O3 P2 S12 Sn'
_chemical_formula_weight 1338.24
_chemical_melting_point 424
_chemical_name_systematic
;Bis(tetraphenylphosphonium)
 tris(2-oxo-1,3-dithiole-4,5-dithiolato)stannate(IV)
;
_space_group_IT_number 14
_symmetry_cell_setting monoclinic
_symmetry_space_group_name_Hall '-P 2yn'
_symmetry_space_group_name_H-M 'P 1 21/n 1'
_atom_sites_solution_hydrogens geom
_atom_sites_solution_primary heavy
_atom_sites_solution_secondary difmap
_cell_angle_alpha 90
_cell_angle_beta 90.4168(6)
_cell_angle_gamma 90
_cell_formula_units_Z 4
_cell_length_a 14.2844(2)
_cell_length_b 26.4828(4)
_cell_length_c 15.4538(2)
_cell_measurement_reflns_used 13144
_cell_measurement_temperature 120(2)
_cell_measurement_theta_max 27.48
_cell_measurement_theta_min 2.91
_cell_volume 5845.88(14)
_computing_cell_refinement 'DENZO (Otwinowski & Minor, 1997) and COLLECT'
_computing_data_collection 'COLLECT (Hooft, 1998)'
_computing_data_reduction 'DENZO and COLLECT'
_computing_molecular_graphics 'ORTEP-3 for Windows (Farrugia, 1997)'
_computing_publication_material 'SHELXL97 and PLATON (Spek, 2003)'
_computing_structure_refinement 'SHELXL97 (Sheldrick, 1997)'
_computing_structure_solution 'SHELXS97 (Sheldrick, 1997)'
_diffrn_ambient_temperature 120(2)
_diffrn_detector_area_resol_mean 9.091
_diffrn_measured_fraction_theta_full 0.996
_diffrn_measured_fraction_theta_max 0.996
_diffrn_measurement_device_type 'Bruker-Nonius 95mm CCD camera on \k-goniostat'
_diffrn_measurement_method '\f and \w'
_diffrn_radiation_monochromator graphite
_diffrn_radiation_source 'Bruker-Nonius FR591 rotating anode'
_diffrn_radiation_type MoK\a
_diffrn_radiation_wavelength 0.71073
_diffrn_reflns_av_R_equivalents 0.040
_diffrn_reflns_av_sigmaI/netI 0.036
_diffrn_reflns_limit_h_max 18
_diffrn_reflns_limit_h_min -18
_diffrn_reflns_limit_k_max 33
_diffrn_reflns_limit_k_min -34
_diffrn_reflns_limit_l_max 19
_diffrn_reflns_limit_l_min -20
_diffrn_reflns_number 64111
_diffrn_reflns_theta_full 27.50
_diffrn_reflns_theta_max 27.50
_diffrn_reflns_theta_min 3.01
_diffrn_standards_decay_% 0
_diffrn_standards_number 0
_exptl_absorpt_coefficient_mu 0.964
_exptl_absorpt_correction_T_max 0.857
_exptl_absorpt_correction_T_min 0.673
_exptl_absorpt_correction_type multi-scan
_exptl_absorpt_process_details '(SADABS; Sheldrick, 2003)'
_exptl_crystal_colour dark_red
_exptl_crystal_density_diffrn 1.521
_exptl_crystal_density_meas ?
_exptl_crystal_density_method 'not measured'
_exptl_crystal_description block
_exptl_crystal_F_000 2712
_exptl_crystal_size_max 0.20
_exptl_crystal_size_mid 0.18
_exptl_crystal_size_min 0.16
_refine_diff_density_max 0.504
_refine_diff_density_min -0.720
_refine_ls_extinction_method none
_refine_ls_goodness_of_fit_ref 1.093
_refine_ls_hydrogen_treatment constr
_refine_ls_matrix_type full
_refine_ls_number_parameters 676
_refine_ls_number_reflns 13360
_refine_ls_number_restraints 0
_refine_ls_restrained_S_all 1.093
_refine_ls_R_factor_all 0.0445
_refine_ls_R_factor_gt 0.0307
_refine_ls_shift/su_max 0.002
_refine_ls_shift/su_mean 0.000
_refine_ls_structure_factor_coef Fsqd
_refine_ls_weighting_details 'calc w = 1/[\s^2^(Fo^2^)+(0.0365P)^2^+1.8314P] where P=(Fo^2^+2Fc^2^)/3'
_refine_ls_weighting_scheme calc
_refine_ls_wR_factor_gt 0.0734
_refine_ls_wR_factor_ref 0.0780
_reflns_number_gt 10973
_reflns_number_total 13360
_reflns_threshold_expression I>2\s(I)
_cod_data_source_file gg1230.cif
_cod_data_source_block II
_cod_depositor_comments
;
The following automatic conversions were performed:

'_exptl_crystal_density_meas' value 'not measured' was changed to '?'
- the value is perceived as not measured.

Automatic conversion script
Id: cif_fix_values 3008 2015-01-20 13:52:24Z robertas 
;
_cod_original_sg_symbol_H-M 'P 21/n'
_cod_database_code 2014696
_cod_database_fobs_code 2014696

loop_
_symmetry_equiv_pos_as_xyz
'x, y, z'
'x+1/2, -y+1/2, z+1/2'
'-x, -y, -z'
'-x-1/2, y-1/2, -z-1/2'

loop_
_atom_site_label
_atom_site_fract_x
_atom_site_fract_y
_atom_site_fract_z
_atom_site_U_iso_or_equiv
_atom_site_adp_type
_atom_site_calc_flag
_atom_site_refinement_flags
_atom_site_occupancy
_atom_site_disorder_assembly
_atom_site_disorder_group
_atom_site_type_symbol
Sn1 0.665273(9) 0.901335(5) 0.749782(9) 0.01852(5) Uani d . 1 . . Sn
S1 0.76062(4) 0.96210(2) 0.65928(4) 0.02585(13) Uani d . 1 . . S
S2 0.60372(4) 0.98031(2) 0.82376(4) 0.02338(12) Uani d . 1 . . S
C1 0.74283(14) 1.01782(8) 0.71774(14) 0.0218(5) Uani d . 1 . . C
C2 0.68283(15) 1.02454(8) 0.78353(14) 0.0224(5) Uani d . 1 . . C
S3 0.81230(4) 1.06977(2) 0.68954(4) 0.03118(14) Uani d . 1 . . S
S4 0.68441(4) 1.08360(2) 0.83531(4) 0.03156(14) Uani d . 1 . . S
C3 0.77326(17) 1.11116(10) 0.77195(19) 0.0370(6) Uani d . 1 . . C
O1 0.80327(13) 1.15363(7) 0.78218(16) 0.0557(6) Uani d . 1 . . O
S5 0.52145(4) 0.89136(2) 0.65092(3) 0.02276(12) Uani d . 1 . . S
S6 0.56226(4) 0.85265(2) 0.85528(4) 0.02627(13) Uani d . 1 . . S
C4 0.44204(14) 0.89549(8) 0.73611(14) 0.0212(5) Uani d . 1 . . C
C5 0.45889(14) 0.88084(8) 0.81854(14) 0.0219(5) Uani d . 1 . . C
S7 0.33347(4) 0.92399(2) 0.71483(4) 0.02400(12) Uani d . 1 . . S
S8 0.37178(4) 0.89441(2) 0.89471(4) 0.02523(13) Uani d . 1 . . S
C6 0.28934(16) 0.92063(9) 0.82154(15) 0.0257(5) Uani d . 1 . . C
O2 0.21142(11) 0.93458(7) 0.84223(11) 0.0343(4) Uani d . 1 . . O
S9 0.74304(4) 0.83073(2) 0.66355(4) 0.03080(14) Uani d . 1 . . S
S10 0.79586(4) 0.87975(2) 0.85831(4) 0.02383(12) Uani d . 1 . . S
C7 0.85606(15) 0.84403(8) 0.70148(15) 0.0244(5) Uani d . 1 . . C
C8 0.87745(14) 0.86390(8) 0.77974(14) 0.0233(5) Uani d . 1 . . C
S11 0.95086(4) 0.83552(2) 0.63079(4) 0.02936(13) Uani d . 1 . . S
S12 0.99484(4) 0.87915(3) 0.80019(4) 0.03076(14) Uani d . 1 . . S
C9 1.03996(16) 0.85689(9) 0.70165(16) 0.0314(5) Uani d . 1 . . C
O3 1.12371(12) 0.85531(8) 0.68419(12) 0.0449(5) Uani d . 1 . . O
P1 0.47638(4) 0.81222(2) 0.37149(4) 0.02061(12) Uani d . 1 . . P
C10 0.52369(15) 0.87334(8) 0.39690(13) 0.0222(5) Uani d . 1 . . C
C11 0.60892(16) 0.87826(9) 0.44041(14) 0.0270(5) Uani d . 1 . . C
H11 0.6430 0.8491 0.4578 0.032 Uiso calc R 1 . . H
C12 0.64363(17) 0.92608(10) 0.45811(15) 0.0329(6) Uani d . 1 . . C
H12 0.7020 0.9298 0.4873 0.040 Uiso calc R 1 . . H
C13 0.59359(19) 0.96835(10) 0.43347(15) 0.0350(6) Uani d . 1 . . C
H13 0.6173 1.0010 0.4467 0.042 Uiso calc R 1 . . H
C14 0.50897(18) 0.96371(9) 0.38954(15) 0.0320(6) Uani d . 1 . . C
H14 0.4750 0.9930 0.3725 0.038 Uiso calc R 1 . . H
C15 0.47450(17) 0.91625(9) 0.37081(15) 0.0274(5) Uani d . 1 . . C
H15 0.4170 0.9128 0.3400 0.033 Uiso calc R 1 . . H
C16 0.46417(14) 0.80878(8) 0.25559(14) 0.0212(5) Uani d . 1 . . C
C17 0.53689(16) 0.82796(9) 0.20521(15) 0.0276(5) Uani d . 1 . . C
H17 0.5899 0.8428 0.2324 0.033 Uiso calc R 1 . . H
C18 0.53194(17) 0.82538(9) 0.11605(16) 0.0321(6) Uani d . 1 . . C
H18 0.5820 0.8379 0.0821 0.039 Uiso calc R 1 . . H
C19 0.45376(18) 0.80450(9) 0.07607(15) 0.0307(5) Uani d . 1 . . C
H19 0.4503 0.8028 0.0147 0.037 Uiso calc R 1 . . H
C20 0.38105(17) 0.78613(9) 0.12530(15) 0.0305(5) Uani d . 1 . . C
H20 0.3274 0.7722 0.0975 0.037 Uiso calc R 1 . . H
C21 0.38560(15) 0.78788(8) 0.21501(15) 0.0248(5) Uani d . 1 . . C
H21 0.3356 0.7749 0.2486 0.030 Uiso calc R 1 . . H
C22 0.36602(15) 0.80261(8) 0.42428(14) 0.0235(5) Uani d . 1 . . C
C23 0.32201(16) 0.75580(9) 0.41595(16) 0.0317(5) Uani d . 1 . . C
H23 0.3507 0.7296 0.3837 0.038 Uiso calc R 1 . . H
C24 0.23630(18) 0.74770(10) 0.45493(17) 0.0397(6) Uani d . 1 . . C
H24 0.2055 0.7161 0.4485 0.048 Uiso calc R 1 . . H
C25 0.19563(19) 0.78582(11) 0.50342(19) 0.0453(7) Uani d . 1 . . C
H25 0.1365 0.7804 0.5295 0.054 Uiso calc R 1 . . H
C26 0.24055(19) 0.83161(11) 0.51397(19) 0.0465(7) Uani d . 1 . . C
H26 0.2130 0.8571 0.5487 0.056 Uiso calc R 1 . . H
C27 0.32574(17) 0.84045(9) 0.47410(16) 0.0346(6) Uani d . 1 . . C
H27 0.3563 0.8721 0.4808 0.042 Uiso calc R 1 . . H
C28 0.55603(15) 0.76458(8) 0.40979(15) 0.0234(5) Uani d . 1 . . C
C29 0.61570(16) 0.73951(9) 0.35334(15) 0.0290(5) Uani d . 1 . . C
H29 0.6125 0.7460 0.2929 0.035 Uiso calc R 1 . . H
C30 0.67998(17) 0.70490(9) 0.38604(17) 0.0341(6) Uani d . 1 . . C
H30 0.7210 0.6877 0.3480 0.041 Uiso calc R 1 . . H
C31 0.68422(16) 0.69552(9) 0.47402(17) 0.0326(6) Uani d . 1 . . C
H31 0.7284 0.6719 0.4960 0.039 Uiso calc R 1 . . H
C32 0.62477(17) 0.72016(9) 0.53063(17) 0.0340(6) Uani d . 1 . . C
H32 0.6280 0.7133 0.5909 0.041 Uiso calc R 1 . . H
C33 0.56059(17) 0.75480(9) 0.49856(15) 0.0322(5) Uani d . 1 . . C
H33 0.5197 0.7719 0.5369 0.039 Uiso calc R 1 . . H
P2 0.88580(4) 0.91210(2) 0.20981(4) 0.02145(12) Uani d . 1 . . P
C34 0.77598(14) 0.92892(8) 0.16109(13) 0.0200(4) Uani d . 1 . . C
C35 0.76636(16) 0.92908(9) 0.07156(15) 0.0283(5) Uani d . 1 . . C
H35 0.8182 0.9206 0.0362 0.034 Uiso calc R 1 . . H
C36 0.68163(16) 0.94157(10) 0.03393(15) 0.0327(6) Uani d . 1 . . C
H36 0.6751 0.9414 -0.0273 0.039 Uiso calc R 1 . . H
C37 0.60626(16) 0.95436(9) 0.08482(15) 0.0302(5) Uani d . 1 . . C
H37 0.5483 0.9634 0.0585 0.036 Uiso calc R 1 . . H
C38 0.61476(15) 0.95403(9) 0.17388(15) 0.0277(5) Uani d . 1 . . C
H38 0.5626 0.9628 0.2086 0.033 Uiso calc R 1 . . H
C39 0.69880(15) 0.94105(8) 0.21275(14) 0.0243(5) Uani d . 1 . . C
H39 0.7043 0.9403 0.2740 0.029 Uiso calc R 1 . . H
C40 0.98050(14) 0.93229(8) 0.14216(14) 0.0224(5) Uani d . 1 . . C
C41 1.00448(15) 0.90257(9) 0.07055(15) 0.0253(5) Uani d . 1 . . C
H41 0.9733 0.8714 0.0602 0.030 Uiso calc R 1 . . H
C42 1.07402(15) 0.91891(9) 0.01498(15) 0.0286(5) Uani d . 1 . . C
H42 1.0897 0.8992 -0.0342 0.034 Uiso calc R 1 . . H
C43 1.12046(15) 0.96369(9) 0.03087(15) 0.0288(5) Uani d . 1 . . C
H43 1.1682 0.9746 -0.0073 0.035 Uiso calc R 1 . . H
C44 1.09801(16) 0.99270(9) 0.10196(16) 0.0307(5) Uani d . 1 . . C
H44 1.1308 1.0233 0.1128 0.037 Uiso calc R 1 . . H
C45 1.02777(15) 0.97742(9) 0.15757(15) 0.0267(5) Uani d . 1 . . C
H45 1.0119 0.9977 0.2060 0.032 Uiso calc R 1 . . H
C46 0.89076(14) 0.94249(9) 0.31369(14) 0.0240(5) Uani d . 1 . . C
C47 0.87394(15) 0.99443(9) 0.31717(15) 0.0272(5) Uani d . 1 . . C
H47 0.8624 1.0128 0.2654 0.033 Uiso calc R 1 . . H
C48 0.87416(16) 1.01898(10) 0.39631(15) 0.0306(5) Uani d . 1 . . C
H48 0.8630 1.0543 0.3989 0.037 Uiso calc R 1 . . H
C49 0.89065(16) 0.99207(11) 0.47137(15) 0.0354(6) Uani d . 1 . . C
H49 0.8905 1.0090 0.5255 0.042 Uiso calc R 1 . . H
C50 0.90729(17) 0.94088(11) 0.46857(16) 0.0376(6) Uani d . 1 . . C
H50 0.9185 0.9229 0.5208 0.045 Uiso calc R 1 . . H
C51 0.90785(16) 0.91547(10) 0.39018(15) 0.0304(5) Uani d . 1 . . C
H51 0.9197 0.8802 0.3883 0.036 Uiso calc R 1 . . H
C52 0.89278(16) 0.84483(9) 0.21863(15) 0.0268(5) Uani d . 1 . . C
C53 0.97821(18) 0.82277(10) 0.24369(18) 0.0391(6) Uani d . 1 . . C
H53 1.0302 0.8436 0.2581 0.047 Uiso calc R 1 . . H
C54 0.9867(2) 0.77096(11) 0.2473(2) 0.0490(8) Uani d . 1 . . C
H54 1.0442 0.7560 0.2649 0.059 Uiso calc R 1 . . H
C55 0.9108(2) 0.74085(11) 0.2251(2) 0.0537(8) Uani d . 1 . . C
H55 0.9171 0.7052 0.2269 0.064 Uiso calc R 1 . . H
C56 0.8257(2) 0.76191(10) 0.20034(19) 0.0479(7) Uani d . 1 . . C
H56 0.7741 0.7408 0.1859 0.057 Uiso calc R 1 . . H
C57 0.81673(19) 0.81440(9) 0.19681(16) 0.0355(6) Uani d . 1 . . C
H57 0.7590 0.8293 0.1796 0.043 Uiso calc R 1 . . H

loop_
_atom_site_aniso_label
_atom_site_aniso_U_11
_atom_site_aniso_U_22
_atom_site_aniso_U_33
_atom_site_aniso_U_12
_atom_site_aniso_U_13
_atom_site_aniso_U_23
Sn1 0.01706(7) 0.01620(8) 0.02234(8) 0.00047(6) 0.00215(5) -0.00118(6)
S1 0.0306(3) 0.0236(3) 0.0234(3) -0.0054(2) 0.0090(2) -0.0032(2)
S2 0.0254(3) 0.0215(3) 0.0233(3) 0.0052(2) 0.0055(2) -0.0008(2)
C1 0.0235(11) 0.0180(11) 0.0238(11) -0.0020(9) -0.0038(9) 0.0011(9)
C2 0.0231(11) 0.0183(11) 0.0257(11) 0.0028(9) -0.0064(9) -0.0015(9)
S3 0.0267(3) 0.0230(3) 0.0439(4) -0.0049(2) -0.0007(3) 0.0027(3)
S4 0.0267(3) 0.0238(3) 0.0441(4) 0.0037(2) -0.0058(3) -0.0129(3)
C3 0.0239(12) 0.0250(14) 0.0620(18) 0.0015(10) -0.0075(12) -0.0065(12)
O1 0.0325(10) 0.0284(11) 0.1061(18) -0.0049(8) -0.0040(11) -0.0230(11)
S5 0.0195(3) 0.0275(3) 0.0213(3) -0.0009(2) 0.0021(2) -0.0026(2)
S6 0.0206(3) 0.0267(3) 0.0315(3) -0.0007(2) -0.0001(2) 0.0103(2)
C4 0.0175(10) 0.0199(12) 0.0263(12) -0.0013(8) 0.0023(8) -0.0019(9)
C5 0.0198(10) 0.0195(11) 0.0263(11) -0.0030(9) 0.0032(9) 0.0013(9)
S7 0.0192(3) 0.0292(3) 0.0237(3) 0.0026(2) 0.0023(2) 0.0035(2)
S8 0.0227(3) 0.0293(3) 0.0237(3) -0.0001(2) 0.0046(2) 0.0062(2)
C6 0.0260(12) 0.0246(12) 0.0266(12) -0.0012(10) 0.0047(9) 0.0049(10)
O2 0.0258(9) 0.0424(11) 0.0346(10) 0.0104(7) 0.0098(7) 0.0092(8)
S9 0.0246(3) 0.0250(3) 0.0428(4) 0.0027(2) -0.0012(2) -0.0156(3)
S10 0.0190(3) 0.0275(3) 0.0251(3) 0.0033(2) 0.0018(2) -0.0007(2)
C7 0.0204(11) 0.0192(12) 0.0337(13) 0.0037(9) 0.0038(9) -0.0027(10)
C8 0.0190(10) 0.0215(12) 0.0293(12) 0.0017(9) 0.0029(9) 0.0013(9)
S11 0.0286(3) 0.0270(3) 0.0327(3) 0.0020(2) 0.0071(2) -0.0053(3)
S12 0.0190(3) 0.0414(4) 0.0319(3) 0.0006(3) 0.0021(2) -0.0038(3)
C9 0.0272(12) 0.0326(14) 0.0343(13) 0.0002(10) 0.0071(10) 0.0018(11)
O3 0.0259(9) 0.0645(13) 0.0444(11) -0.0054(9) 0.0122(8) -0.0049(10)
P1 0.0202(3) 0.0183(3) 0.0234(3) 0.0002(2) 0.0010(2) -0.0009(2)
C10 0.0248(11) 0.0230(12) 0.0189(11) -0.0036(9) 0.0026(8) -0.0005(9)
C11 0.0270(12) 0.0322(14) 0.0219(11) -0.0052(10) 0.0015(9) 0.0001(10)
C12 0.0312(13) 0.0451(16) 0.0225(12) -0.0144(12) 0.0025(10) -0.0058(11)
C13 0.0535(16) 0.0297(14) 0.0218(12) -0.0186(12) 0.0112(11) -0.0077(10)
C14 0.0470(15) 0.0220(13) 0.0271(13) -0.0020(11) 0.0047(11) -0.0005(10)
C15 0.0337(13) 0.0239(12) 0.0247(12) -0.0018(10) -0.0020(10) -0.0009(10)
C16 0.0219(11) 0.0167(11) 0.0250(11) 0.0021(9) 0.0001(8) -0.0014(9)
C17 0.0260(12) 0.0279(13) 0.0289(12) -0.0029(10) 0.0000(9) -0.0022(10)
C18 0.0367(13) 0.0299(14) 0.0299(13) -0.0015(11) 0.0074(10) 0.0010(11)
C19 0.0481(15) 0.0203(13) 0.0236(12) 0.0045(11) -0.0026(10) -0.0003(10)
C20 0.0369(13) 0.0217(13) 0.0327(13) -0.0002(10) -0.0104(10) -0.0016(10)
C21 0.0261(11) 0.0171(12) 0.0313(12) -0.0008(9) -0.0009(9) -0.0002(9)
C22 0.0213(11) 0.0250(12) 0.0241(11) 0.0018(9) 0.0041(9) 0.0002(9)
C23 0.0321(13) 0.0258(13) 0.0373(14) -0.0040(10) 0.0091(10) -0.0059(11)
C24 0.0354(14) 0.0368(15) 0.0469(16) -0.0115(12) 0.0102(12) -0.0048(13)
C25 0.0318(14) 0.0478(18) 0.0566(18) -0.0016(13) 0.0206(13) -0.0004(14)
C26 0.0453(16) 0.0380(17) 0.0565(18) 0.0036(13) 0.0259(14) -0.0075(13)
C27 0.0379(14) 0.0260(13) 0.0402(15) -0.0004(11) 0.0110(11) -0.0056(11)
C28 0.0226(11) 0.0172(11) 0.0304(12) -0.0001(9) -0.0001(9) 0.0015(9)
C29 0.0318(12) 0.0272(13) 0.0280(12) 0.0035(10) 0.0008(10) 0.0012(10)
C30 0.0308(13) 0.0301(14) 0.0414(15) 0.0067(11) 0.0014(11) -0.0018(11)
C31 0.0283(12) 0.0238(13) 0.0455(15) 0.0031(10) -0.0073(11) 0.0034(11)
C32 0.0369(14) 0.0324(14) 0.0326(13) 0.0013(11) -0.0014(11) 0.0091(11)
C33 0.0321(13) 0.0327(14) 0.0317(13) 0.0051(11) 0.0031(10) 0.0041(11)
P2 0.0209(3) 0.0219(3) 0.0216(3) 0.0036(2) 0.0026(2) 0.0036(2)
C34 0.0203(10) 0.0190(11) 0.0208(11) 0.0003(8) 0.0011(8) 0.0006(9)
C35 0.0254(12) 0.0349(14) 0.0247(12) 0.0055(10) 0.0045(9) -0.0005(10)
C36 0.0320(13) 0.0452(16) 0.0207(12) 0.0053(11) -0.0009(9) 0.0017(11)
C37 0.0232(12) 0.0357(14) 0.0317(13) 0.0039(10) -0.0034(10) -0.0015(11)
C38 0.0222(11) 0.0307(14) 0.0302(12) 0.0025(10) 0.0043(9) -0.0024(10)
C39 0.0257(11) 0.0276(13) 0.0198(11) 0.0032(10) 0.0035(9) 0.0018(9)
C40 0.0192(10) 0.0245(12) 0.0233(11) 0.0047(9) 0.0017(8) 0.0043(9)
C41 0.0240(11) 0.0244(13) 0.0274(12) 0.0002(9) 0.0032(9) -0.0010(10)
C42 0.0262(12) 0.0335(14) 0.0261(12) 0.0062(10) 0.0040(9) -0.0017(10)
C43 0.0222(11) 0.0348(14) 0.0296(12) 0.0015(10) 0.0057(9) 0.0054(10)
C44 0.0298(12) 0.0270(13) 0.0353(14) -0.0045(10) 0.0012(10) 0.0023(11)
C45 0.0276(12) 0.0254(13) 0.0270(12) 0.0021(10) 0.0018(9) 0.0005(10)
C46 0.0187(10) 0.0322(13) 0.0209(11) 0.0015(9) 0.0011(8) 0.0037(9)
C47 0.0253(11) 0.0334(14) 0.0229(12) 0.0045(10) 0.0010(9) 0.0003(10)
C48 0.0280(12) 0.0350(14) 0.0289(13) -0.0013(10) 0.0027(10) -0.0041(11)
C49 0.0289(13) 0.0549(18) 0.0225(12) -0.0077(12) 0.0023(10) -0.0062(12)
C50 0.0365(14) 0.0530(18) 0.0234(13) -0.0025(13) -0.0019(10) 0.0112(12)
C51 0.0280(12) 0.0355(14) 0.0277(12) 0.0014(10) 0.0007(10) 0.0089(11)
C52 0.0293(12) 0.0223(12) 0.0289(12) 0.0030(10) 0.0091(9) 0.0046(10)
C53 0.0325(14) 0.0332(15) 0.0517(17) 0.0098(11) 0.0092(12) 0.0137(12)
C54 0.0497(17) 0.0345(16) 0.063(2) 0.0155(14) 0.0139(14) 0.0175(14)
C55 0.079(2) 0.0219(15) 0.061(2) 0.0133(15) 0.0197(17) 0.0068(14)
C56 0.064(2) 0.0294(16) 0.0506(18) -0.0086(14) 0.0073(14) -0.0001(13)
C57 0.0405(14) 0.0285(14) 0.0377(14) 0.0017(11) 0.0047(11) 0.0032(11)

loop_
_atom_type_symbol
_atom_type_description
_atom_type_scat_dispersion_real
_atom_type_scat_dispersion_imag
_atom_type_scat_source
C C 0.0033 0.0016 'International Tables Vol C Tables 4.2.6.8 and 6.1.1.4'
H H 0.0000 0.0000 'International Tables Vol C Tables 4.2.6.8 and 6.1.1.4'
O O 0.0106 0.0060 'International Tables Vol C Tables 4.2.6.8 and 6.1.1.4'
P P 0.1023 0.0942 'International Tables Vol C Tables 4.2.6.8 and 6.1.1.4'
S S 0.1246 0.1234 'International Tables Vol C Tables 4.2.6.8 and 6.1.1.4'
Sn Sn -0.6537 1.4246 'International Tables Vol C Tables 4.2.6.8 and 6.1.1.4'

loop_
_geom_angle_atom_site_label_1
_geom_angle_atom_site_label_2
_geom_angle_atom_site_label_3
_geom_angle
S1 Sn1 S2 85.117(18)
S1 Sn1 S6 170.76(2)
S2 Sn1 S6 85.728(19)
S1 Sn1 S9 86.53(2)
S2 Sn1 S9 171.61(2)
S6 Sn1 S9 102.61(2)
S1 Sn1 S10 96.384(19)
S2 Sn1 S10 98.136(19)
S6 Sn1 S10 83.666(18)
S9 Sn1 S10 82.013(19)
S1 Sn1 S5 99.667(19)
S2 Sn1 S5 94.268(18)
S6 Sn1 S5 82.271(18)
S9 Sn1 S5 87.899(19)
S10 Sn1 S5 160.47(2)
C1 S1 Sn1 99.78(7)
C2 S2 Sn1 99.49(7)
C2 C1 S1 126.65(17)
C2 C1 S3 116.66(17)
S1 C1 S3 116.67(12)
C1 C2 S2 126.71(17)
C1 C2 S4 117.09(17)
S2 C2 S4 116.20(13)
C1 S3 C3 97.18(12)
C2 S4 C3 97.03(12)
O1 C3 S4 124.4(2)
O1 C3 S3 123.6(2)
S4 C3 S3 111.94(14)
C4 S5 Sn1 93.81(7)
C5 S6 Sn1 93.80(7)
C5 C4 S5 125.45(17)
C5 C4 S7 116.83(16)
S5 C4 S7 117.63(13)
C4 C5 S6 125.00(17)
C4 C5 S8 116.80(16)
S6 C5 S8 118.11(12)
C4 S7 C6 97.13(11)
C5 S8 C6 97.10(10)
O2 C6 S8 123.84(18)
O2 C6 S7 124.14(18)
S8 C6 S7 112.02(12)
C7 S9 Sn1 94.68(7)
C8 S10 Sn1 94.88(8)
C8 C7 S9 125.46(17)
C8 C7 S11 115.80(16)
S9 C7 S11 118.58(13)
C7 C8 S10 124.74(17)
C7 C8 S12 117.45(16)
S10 C8 S12 117.63(13)
C7 S11 C9 97.37(11)
C8 S12 C9 97.06(11)
O3 C9 S12 124.4(2)
O3 C9 S11 123.45(19)
S12 C9 S11 112.16(13)
C28 P1 C10 108.94(10)
C28 P1 C22 107.84(10)
C10 P1 C22 110.97(10)
C28 P1 C16 110.41(10)
C10 P1 C16 107.25(10)
C22 P1 C16 111.42(10)
C11 C10 C15 120.0(2)
C11 C10 P1 121.06(18)
C15 C10 P1 118.90(17)
C12 C11 C10 119.4(2)
C12 C11 H11 120.3
C10 C11 H11 120.3
C13 C12 C11 120.2(2)
C13 C12 H12 119.9
C11 C12 H12 119.9
C12 C13 C14 120.7(2)
C12 C13 H13 119.6
C14 C13 H13 119.6
C15 C14 C13 119.4(2)
C15 C14 H14 120.3
C13 C14 H14 120.3
C14 C15 C10 120.2(2)
C14 C15 H15 119.9
C10 C15 H15 119.9
C21 C16 C17 119.5(2)
C21 C16 P1 122.59(17)
C17 C16 P1 117.94(16)
C18 C17 C16 120.3(2)
C18 C17 H17 119.8
C16 C17 H17 119.8
C17 C18 C19 120.0(2)
C17 C18 H18 120.0
C19 C18 H18 120.0
C20 C19 C18 120.1(2)
C20 C19 H19 119.9
C18 C19 H19 119.9
C19 C20 C21 120.6(2)
C19 C20 H20 119.7
C21 C20 H20 119.7
C20 C21 C16 119.6(2)
C20 C21 H21 120.2
C16 C21 H21 120.2
C27 C22 C23 120.2(2)
C27 C22 P1 121.11(18)
C23 C22 P1 118.67(17)
C24 C23 C22 119.8(2)
C24 C23 H23 120.1
C22 C23 H23 120.1
C23 C24 C25 119.8(2)
C23 C24 H24 120.1
C25 C24 H24 120.1
C26 C25 C24 120.4(2)
C26 C25 H25 119.8
C24 C25 H25 119.8
C25 C26 C27 120.3(2)
C25 C26 H26 119.9
C27 C26 H26 119.9
C26 C27 C22 119.5(2)
C26 C27 H27 120.3
C22 C27 H27 120.3
C29 C28 C33 120.2(2)
C29 C28 P1 121.17(17)
C33 C28 P1 118.59(17)
C30 C29 C28 119.5(2)
C30 C29 H29 120.2
C28 C29 H29 120.2
C31 C30 C29 120.0(2)
C31 C30 H30 120.0
C29 C30 H30 120.0
C30 C31 C32 120.9(2)
C30 C31 H31 119.6
C32 C31 H31 119.6
C33 C32 C31 119.5(2)
C33 C32 H32 120.3
C31 C32 H32 120.3
C32 C33 C28 120.0(2)
C32 C33 H33 120.0
C28 C33 H33 120.0
C52 P2 C34 109.14(11)
C52 P2 C46 112.09(11)
C34 P2 C46 107.03(10)
C52 P2 C40 107.39(10)
C34 P2 C40 110.00(10)
C46 P2 C40 111.19(10)
C35 C34 C39 119.6(2)
C35 C34 P2 119.95(16)
C39 C34 P2 120.47(16)
C36 C35 C34 120.0(2)
C36 C35 H35 120.0
C34 C35 H35 120.0
C35 C36 C37 120.3(2)
C35 C36 H36 119.9
C37 C36 H36 119.9
C36 C37 C38 120.2(2)
C36 C37 H37 119.9
C38 C37 H37 119.9
C37 C38 C39 120.3(2)
C37 C38 H38 119.8
C39 C38 H38 119.8
C38 C39 C34 119.6(2)
C38 C39 H39 120.2
C34 C39 H39 120.2
C45 C40 C41 119.7(2)
C45 C40 P2 121.47(17)
C41 C40 P2 118.77(17)
C42 C41 C40 119.6(2)
C42 C41 H41 120.2
C40 C41 H41 120.2
C43 C42 C41 120.2(2)
C43 C42 H42 119.9
C41 C42 H42 119.9
C42 C43 C44 120.4(2)
C42 C43 H43 119.8
C44 C43 H43 119.8
C43 C44 C45 120.3(2)
C43 C44 H44 119.9
C45 C44 H44 119.9
C44 C45 C40 119.8(2)
C44 C45 H45 120.1
C40 C45 H45 120.1
C47 C46 C51 119.9(2)
C47 C46 P2 118.01(16)
C51 C46 P2 122.03(19)
C48 C47 C46 119.8(2)
C48 C47 H47 120.1
C46 C47 H47 120.1
C49 C48 C47 119.9(2)
C49 C48 H48 120.0
C47 C48 H48 120.0
C50 C49 C48 120.7(2)
C50 C49 H49 119.7
C48 C49 H49 119.7
C49 C50 C51 120.5(2)
C49 C50 H50 119.7
C51 C50 H50 119.7
C50 C51 C46 119.2(2)
C50 C51 H51 120.4
C46 C51 H51 120.4
C57 C52 C53 120.0(2)
C57 C52 P2 121.00(18)
C53 C52 P2 118.88(19)
C54 C53 C52 120.1(3)
C54 C53 H53 120.0
C52 C53 H53 120.0
C53 C54 C55 119.6(3)
C53 C54 H54 120.2
C55 C54 H54 120.2
C54 C55 C56 121.2(3)
C54 C55 H55 119.4
C56 C55 H55 119.4
C55 C56 C57 119.4(3)
C55 C56 H56 120.3
C57 C56 H56 120.3
C52 C57 C56 119.7(3)
C52 C57 H57 120.1
C56 C57 H57 120.1

loop_
_geom_bond_atom_site_label_1
_geom_bond_atom_site_label_2
_geom_bond_site_symmetry_2
_geom_bond_distance
_geom_bond_publ_flag
Sn1 S1 . 2.5354(6) ?
Sn1 S2 . 2.5435(5) ?
Sn1 S6 . 2.5536(6) ?
Sn1 S9 . 2.5549(6) ?
Sn1 S10 . 2.5639(6) ?
Sn1 S5 . 2.5649(6) ?
S1 C1 . 1.750(2) ?
S2 C2 . 1.745(2) ?
C1 C2 . 1.346(3) ?
C1 S3 . 1.753(2) ?
C2 S4 . 1.757(2) ?
S3 C3 . 1.773(3) ?
S4 C3 . 1.766(3) ?
C3 O1 . 1.214(3) ?
S5 C4 . 1.747(2) ?
S6 C5 . 1.746(2) ?
C4 C5 . 1.352(3) ?
C4 S7 . 1.754(2) ?
C5 S8 . 1.756(2) ?
S7 C6 . 1.772(2) ?
S8 C6 . 1.769(2) ?
C6 O2 . 1.218(3) ?
S9 C7 . 1.749(2) ?
S10 C8 . 1.740(2) ?
C7 C8 . 1.352(3) ?
C7 S11 . 1.760(2) ?
C8 S12 . 1.751(2) ?
S11 C9 . 1.766(3) ?
S12 C9 . 1.760(2) ?
C9 O3 . 1.229(3) ?
P1 C28 . 1.796(2) ?
P1 C10 . 1.796(2) ?
P1 C22 . 1.798(2) ?
P1 C16 . 1.801(2) ?
C10 C11 . 1.393(3) ?
C10 C15 . 1.394(3) ?
C11 C12 . 1.386(3) ?
C11 H11 . 0.9500 ?
C12 C13 . 1.380(4) ?
C12 H12 . 0.9500 ?
C13 C14 . 1.387(4) ?
C13 H13 . 0.9500 ?
C14 C15 . 1.380(3) ?
C14 H14 . 0.9500 ?
C15 H15 . 0.9500 ?
C16 C21 . 1.396(3) ?
C16 C17 . 1.398(3) ?
C17 C18 . 1.381(3) ?
C17 H17 . 0.9500 ?
C18 C19 . 1.387(3) ?
C18 H18 . 0.9500 ?
C19 C20 . 1.381(3) ?
C19 H19 . 0.9500 ?
C20 C21 . 1.388(3) ?
C20 H20 . 0.9500 ?
C21 H21 . 0.9500 ?
C22 C27 . 1.391(3) ?
C22 C23 . 1.395(3) ?
C23 C24 . 1.385(3) ?
C23 H23 . 0.9500 ?
C24 C25 . 1.387(4) ?
C24 H24 . 0.9500 ?
C25 C26 . 1.381(4) ?
C25 H25 . 0.9500 ?
C26 C27 . 1.388(3) ?
C26 H26 . 0.9500 ?
C27 H27 . 0.9500 ?
C28 C29 . 1.393(3) ?
C28 C33 . 1.397(3) ?
C29 C30 . 1.390(3) ?
C29 H29 . 0.9500 ?
C30 C31 . 1.383(3) ?
C30 H30 . 0.9500 ?
C31 C32 . 1.387(3) ?
C31 H31 . 0.9500 ?
C32 C33 . 1.386(3) ?
C32 H32 . 0.9500 ?
C33 H33 . 0.9500 ?
P2 C52 . 1.789(2) ?
P2 C34 . 1.791(2) ?
P2 C46 . 1.797(2) ?
P2 C40 . 1.797(2) ?
C34 C35 . 1.389(3) ?
C34 C39 . 1.403(3) ?
C35 C36 . 1.379(3) ?
C35 H35 . 0.9500 ?
C36 C37 . 1.380(3) ?
C36 H36 . 0.9500 ?
C37 C38 . 1.381(3) ?
C37 H37 . 0.9500 ?
C38 C39 . 1.382(3) ?
C38 H38 . 0.9500 ?
C39 H39 . 0.9500 ?
C40 C45 . 1.392(3) ?
C40 C41 . 1.402(3) ?
C41 C42 . 1.387(3) ?
C41 H41 . 0.9500 ?
C42 C43 . 1.380(3) ?
C42 H42 . 0.9500 ?
C43 C44 . 1.380(3) ?
C43 H43 . 0.9500 ?
C44 C45 . 1.386(3) ?
C44 H44 . 0.9500 ?
C45 H45 . 0.9500 ?
C46 C47 . 1.397(3) ?
C46 C51 . 1.402(3) ?
C47 C48 . 1.385(3) ?
C47 H47 . 0.9500 ?
C48 C49 . 1.380(3) ?
C48 H48 . 0.9500 ?
C49 C50 . 1.377(4) ?
C49 H49 . 0.9500 ?
C50 C51 . 1.386(4) ?
C50 H50 . 0.9500 ?
C51 H51 . 0.9500 ?
C52 C57 . 1.392(3) ?
C52 C53 . 1.405(3) ?
C53 C54 . 1.379(4) ?
C53 H53 . 0.9500 ?
C54 C55 . 1.387(4) ?
C54 H54 . 0.9500 ?
C55 C56 . 1.389(4) ?
C55 H55 . 0.9500 ?
C56 C57 . 1.397(4) ?
C56 H56 . 0.9500 ?
C57 H57 . 0.9500 ?

loop_
_geom_hbond_atom_site_label_D
_geom_hbond_atom_site_label_H
_geom_hbond_atom_site_label_A
_geom_hbond_site_symmetry_A
_geom_hbond_distance_DH
_geom_hbond_distance_HA
_geom_hbond_distance_DA
_geom_hbond_angle_DHA
_geom_hbond_publ_flag
C38 H38 S2 3_676 0.95 2.85 3.573(2) 133 y
C47 H47 O2 3_676 0.95 2.41 3.323(3) 162 y
C44 H44 S10 3_776 0.95 2.81 3.751(3) 172 y
C53 H53 O1 3_776 0.95 2.46 3.211(3) 135 y
C26 H26 O3 1_455 0.95 2.46 3.188(3) 133 y
C36 H36 S2 1_554 0.95 2.71 3.576(2) 151 y

loop_
_geom_torsion_atom_site_label_1
_geom_torsion_atom_site_label_2
_geom_torsion_atom_site_label_3
_geom_torsion_atom_site_label_4
_geom_torsion
Sn1 S1 C1 C2 -8.7(2)
Sn1 S1 C1 S3 169.63(10)
S1 C1 C2 S2 -3.3(3)
S3 C1 C2 S2 178.43(12)
S1 C1 C2 S4 176.14(12)
S3 C1 C2 S4 -2.2(2)
Sn1 S2 C2 C1 12.9(2)
Sn1 S2 C2 S4 -166.51(10)
C2 C1 S3 C3 3.2(2)
S1 C1 S3 C3 -175.28(13)
C1 C2 S4 C3 -0.1(2)
S2 C2 S4 C3 179.42(13)
C2 S4 C3 O1 -179.1(2)
C2 S4 C3 S3 2.15(16)
C1 S3 C3 O1 178.1(2)
C1 S3 C3 S4 -3.05(16)
Sn1 S5 C4 C5 -29.6(2)
Sn1 S5 C4 S7 146.82(11)
S5 C4 C5 S6 -2.5(3)
S7 C4 C5 S6 -178.98(12)
S5 C4 C5 S8 174.07(12)
S7 C4 C5 S8 -2.4(2)
Sn1 S6 C5 C4 33.0(2)
Sn1 S6 C5 S8 -143.53(12)
C5 C4 S7 C6 0.0(2)
S5 C4 S7 C6 -176.77(13)
C4 C5 S8 C6 3.5(2)
S6 C5 S8 C6 -179.66(14)
C5 S8 C6 O2 176.5(2)
C5 S8 C6 S7 -3.31(14)
C4 S7 C6 O2 -177.5(2)
C4 S7 C6 S8 2.33(14)
Sn1 S9 C7 C8 30.1(2)
Sn1 S9 C7 S11 -145.08(12)
S9 C7 C8 S10 0.4(3)
S11 C7 C8 S10 175.68(13)
S9 C7 C8 S12 -174.55(13)
S11 C7 C8 S12 0.7(3)
Sn1 S10 C8 C7 -30.5(2)
Sn1 S10 C8 S12 144.46(12)
C8 C7 S11 C9 1.9(2)
S9 C7 S11 C9 177.52(14)
C7 C8 S12 C9 -3.0(2)
S10 C8 S12 C9 -178.29(14)
C8 S12 C9 O3 -174.6(2)
C8 S12 C9 S11 4.03(16)
C7 S11 C9 O3 174.9(2)
C7 S11 C9 S12 -3.75(15)
C28 P1 C10 C11 -0.6(2)
C22 P1 C10 C11 118.02(18)
C16 P1 C10 C11 -120.08(18)
C28 P1 C10 C15 178.18(17)
C22 P1 C10 C15 -63.2(2)
C16 P1 C10 C15 58.67(19)
C15 C10 C11 C12 0.6(3)
P1 C10 C11 C12 179.36(16)
C10 C11 C12 C13 0.6(3)
C11 C12 C13 C14 -1.1(3)
C12 C13 C14 C15 0.3(3)
C13 C14 C15 C10 0.9(3)
C11 C10 C15 C14 -1.4(3)
P1 C10 C15 C14 179.86(18)
C28 P1 C16 C21 103.69(19)
C10 P1 C16 C21 -137.74(18)
C22 P1 C16 C21 -16.1(2)
C28 P1 C16 C17 -76.3(2)
C10 P1 C16 C17 42.3(2)
C22 P1 C16 C17 163.88(17)
C21 C16 C17 C18 -1.3(3)
P1 C16 C17 C18 178.72(18)
C16 C17 C18 C19 1.2(4)
C17 C18 C19 C20 -0.3(4)
C18 C19 C20 C21 -0.6(4)
C19 C20 C21 C16 0.5(3)
C17 C16 C21 C20 0.4(3)
P1 C16 C21 C20 -179.56(17)
C28 P1 C22 C27 121.8(2)
C10 P1 C22 C27 2.5(2)
C16 P1 C22 C27 -116.9(2)
C28 P1 C22 C23 -56.9(2)
C10 P1 C22 C23 -176.10(18)
C16 P1 C22 C23 64.5(2)
C27 C22 C23 C24 2.3(4)
P1 C22 C23 C24 -179.1(2)
C22 C23 C24 C25 -1.3(4)
C23 C24 C25 C26 -0.8(5)
C24 C25 C26 C27 1.8(5)
C25 C26 C27 C22 -0.8(4)
C23 C22 C27 C26 -1.3(4)
P1 C22 C27 C26 -179.9(2)
C10 P1 C28 C29 -102.0(2)
C22 P1 C28 C29 137.52(19)
C16 P1 C28 C29 15.6(2)
C10 P1 C28 C33 74.8(2)
C22 P1 C28 C33 -45.7(2)
C16 P1 C28 C33 -167.66(18)
C33 C28 C29 C30 -0.3(3)
P1 C28 C29 C30 176.44(18)
C28 C29 C30 C31 0.1(4)
C29 C30 C31 C32 0.2(4)
C30 C31 C32 C33 -0.3(4)
C31 C32 C33 C28 0.1(4)
C29 C28 C33 C32 0.1(4)
P1 C28 C33 C32 -176.65(19)
C52 P2 C34 C35 -84.4(2)
C46 P2 C34 C35 154.08(18)
C40 P2 C34 C35 33.2(2)
C52 P2 C34 C39 94.36(19)
C46 P2 C34 C39 -27.1(2)
C40 P2 C34 C39 -148.07(18)
C39 C34 C35 C36 0.6(3)
P2 C34 C35 C36 179.40(19)
C34 C35 C36 C37 0.5(4)
C35 C36 C37 C38 -0.9(4)
C36 C37 C38 C39 0.2(4)
C37 C38 C39 C34 1.0(4)
C35 C34 C39 C38 -1.4(3)
P2 C34 C39 C38 179.87(18)
C52 P2 C40 C45 -144.04(18)
C34 P2 C40 C45 97.30(19)
C46 P2 C40 C45 -21.1(2)
C52 P2 C40 C41 38.3(2)
C34 P2 C40 C41 -80.32(19)
C46 P2 C40 C41 161.30(17)
C45 C40 C41 C42 -1.1(3)
P2 C40 C41 C42 176.57(17)
C40 C41 C42 C43 1.1(3)
C41 C42 C43 C44 -0.2(4)
C42 C43 C44 C45 -0.8(4)
C43 C44 C45 C40 0.8(3)
C41 C40 C45 C44 0.1(3)
P2 C40 C45 C44 -177.46(18)
C52 P2 C46 C47 -171.90(17)
C34 P2 C46 C47 -52.28(19)
C40 P2 C46 C47 67.88(19)
C52 P2 C46 C51 6.1(2)
C34 P2 C46 C51 125.67(19)
C40 P2 C46 C51 -114.16(19)
C51 C46 C47 C48 -0.1(3)
P2 C46 C47 C48 177.94(17)
C46 C47 C48 C49 -0.2(3)
C47 C48 C49 C50 0.2(4)
C48 C49 C50 C51 0.1(4)
C49 C50 C51 C46 -0.3(4)
C47 C46 C51 C50 0.3(3)
P2 C46 C51 C50 -177.58(18)
C34 P2 C52 C57 -5.6(2)
C46 P2 C52 C57 112.8(2)
C40 P2 C52 C57 -124.8(2)
C34 P2 C52 C53 171.06(19)
C46 P2 C52 C53 -70.6(2)
C40 P2 C52 C53 51.9(2)
C57 C52 C53 C54 -0.5(4)
P2 C52 C53 C54 -177.2(2)
C52 C53 C54 C55 0.8(4)
C53 C54 C55 C56 -0.9(5)
C54 C55 C56 C57 0.7(4)
C53 C52 C57 C56 0.3(4)
P2 C52 C57 C56 176.9(2)
C55 C56 C57 C52 -0.4(4)
